data_7205035
loop_
_publ_author_name
'Ruiz-Valero, Caridad'
'Cascales, Concepci\'on'
'G\'omez-Lor, Berta'
'Guti\'errez-Puebla, Enrique'
'Iglesias, Marta'
'Monge, M. Angeles'
'Snejko, Natalia'

_publ_section_title
;
 New catalytically active neodymium sulfate
;
_journal_issue 10
_journal_name_full 'Journal of Materials Chemistry'
_journal_page_first 3073
_journal_page_last 3077
_journal_paper_doi 10.1039/b205215f
_journal_volume 12
_journal_year 2002
_chemical_formula_moiety 'Nd S2 O8 N H4'
_chemical_formula_sum 'H4 N Nd O8 S2'
_chemical_formula_weight 354.40
_chemical_name_common 'Neodymium sulfate amonium'
_chemical_name_systematic ?
_space_group_IT_number 14
_symmetry_cell_setting monoclinic
_symmetry_space_group_name_Hall '-P 2ybc'
_symmetry_space_group_name_H-M 'P 1 21/c 1'
_atom_sites_solution_hydrogens geom
_atom_sites_solution_primary direct
_atom_sites_solution_secondary difmap
_audit_creation_method SHELXL-97
_cell_angle_alpha 90.00
_cell_angle_beta 91.653(3)
_cell_angle_gamma 90.00
_cell_formula_units_Z 4
_cell_length_a 8.8667(14)
_cell_length_b 7.1872(11)
_cell_length_c 10.8038(17)
_cell_measurement_reflns_used 75
_cell_measurement_temperature 143(2)
_cell_measurement_theta_max 25.48
_cell_measurement_theta_min 3.40
_cell_volume 688.20(19)
_computing_cell_refinement 'Bruker Smart'
_computing_data_collection 'Bruker Smart'
_computing_data_reduction 'Bruker SAINT'
_computing_molecular_graphics 'SHELXL-97 (Sheldrick, 1997)'
_computing_publication_material 'SHELXL-97 (Sheldrick, 1997)'
_computing_structure_refinement 'SHELXL-97 (Sheldrick, 1997)'
_computing_structure_solution 'SHELXS-97 (Sheldrick, 1990)'
_diffrn_ambient_temperature 143(2)
_diffrn_measured_fraction_theta_full 0.741
_diffrn_measured_fraction_theta_max 0.741
_diffrn_measurement_method 'phi and omega scans'
_diffrn_radiation_monochromator graphite
_diffrn_radiation_source 'fine-focus sealed tube'
_diffrn_radiation_type MoK\a
_diffrn_radiation_wavelength 0.71073
_diffrn_reflns_av_R_equivalents 0.0829
_diffrn_reflns_av_sigmaI/netI 0.1186
_diffrn_reflns_limit_h_max 10
_diffrn_reflns_limit_h_min -2
_diffrn_reflns_limit_k_max 6
_diffrn_reflns_limit_k_min -8
_diffrn_reflns_limit_l_max 13
_diffrn_reflns_limit_l_min -12
_diffrn_reflns_number 1819
_diffrn_reflns_theta_full 26.58
_diffrn_reflns_theta_max 26.58
_diffrn_reflns_theta_min 3.40
_diffrn_standards_decay_% 0
_exptl_absorpt_coefficient_mu 8.164
_exptl_absorpt_correction_T_max 0.035
_exptl_absorpt_correction_T_min 0.008
_exptl_absorpt_correction_type Sadabs
_exptl_crystal_colour colorless
_exptl_crystal_density_diffrn 3.420
_exptl_crystal_density_method 'not measured'
_exptl_crystal_description prismatic
_exptl_crystal_F_000 668
_exptl_crystal_size_max 0.1
_exptl_crystal_size_mid 0.1
_exptl_crystal_size_min 0.08
_refine_diff_density_max 1.762
_refine_diff_density_min -3.402
_refine_diff_density_rms 0.455
_refine_ls_extinction_method none
_refine_ls_goodness_of_fit_ref 0.965
_refine_ls_hydrogen_treatment mixed
_refine_ls_matrix_type full
_refine_ls_number_parameters 122
_refine_ls_number_reflns 1064
_refine_ls_number_restraints 10
_refine_ls_restrained_S_all 0.960
_refine_ls_R_factor_all 0.0865
_refine_ls_R_factor_gt 0.0658
_refine_ls_shift/su_max 0.416
_refine_ls_shift/su_mean 0.035
_refine_ls_structure_factor_coef Fsqd
_refine_ls_weighting_details 'calc w=1/[\s^2^(Fo^2^)+(0.0788P)^2^+0.0000P] where P=(Fo^2^+2Fc^2^)/3'
_refine_ls_weighting_scheme calc
_refine_ls_wR_factor_gt 0.1536
_refine_ls_wR_factor_ref 0.1618
_reflns_number_gt 767
_reflns_number_total 1064
_reflns_threshold_expression >2sigma(I)
_cod_data_source_file b205215f.txt
_cod_data_source_block snd
_cod_depositor_comments
;
The following automatic conversions were performed:
'_symmetry_cell_setting' value 'Monoclinic' changed to 'monoclinic'
according to '/home/saulius/struct/CIF-dictionaries/cif_core.dic'
dictionary named 'cif_core.dic' version 2.4.1 from 2010-06-29.

Automatic conversion script
Id: cif_fix_enum 1527 2010-12-29 10:47:43Z saulius 
;
_cod_original_sg_symbol_H-M P21/c
_cod_database_code 7205035

loop_
_symmetry_equiv_pos_as_xyz
'x, y, z'
'-x, y+1/2, -z+1/2'
'-x, -y, -z'
'x, -y-1/2, z-1/2'

loop_
_atom_site_label
_atom_site_type_symbol
_atom_site_fract_x
_atom_site_fract_y
_atom_site_fract_z
_atom_site_U_iso_or_equiv
_atom_site_adp_type
_atom_site_occupancy
_atom_site_symmetry_multiplicity
_atom_site_calc_flag
_atom_site_refinement_flags
_atom_site_disorder_assembly
_atom_site_disorder_group
Nd1 Nd 0.94647(9) 0.17116(15) 0.65079(8) 0.0169(4) Uani 1 1 d . . .
S1 S 0.7335(4) 0.1630(7) 0.4126(4) 0.0173(10) Uani 1 1 d . . .
S2 S 1.1762(4) 0.1687(8) 0.8869(4) 0.0194(10) Uani 1 1 d . . .
O1 O 0.6106(12) 0.044(2) 0.3755(10) 0.025(3) Uani 1 1 d . . .
O2 O 0.7097(12) 0.256(2) 0.5321(11) 0.021(3) Uani 1 1 d . . .
O3 O 0.8728(13) 0.0527(19) 0.4396(10) 0.022(3) Uani 1 1 d . . .
O4 O 0.7663(13) 0.3028(19) 0.3168(12) 0.025(3) Uani 1 1 d . . .
O5 O 1.1148(13) 0.178(2) 1.0115(11) 0.023(3) Uani 1 1 d . . .
O6 O 1.1270(12) 0.3397(18) 0.8132(10) 0.020(3) Uani 1 1 d . . .
O7 O 1.1004(12) 0.014(2) 0.8191(10) 0.022(3) Uani 1 1 d . . .
O8 O 1.3362(13) 0.149(2) 0.8903(12) 0.028(3) Uani 1 1 d . . .
N1 N 0.4346(16) 0.353(3) 0.6559(14) 0.034(5) Uani 1 1 d D . .
H11 H 0.451(15) 0.304(18) 0.735(9) 0.050 Uiso 1 1 d D . .
H12 H 0.502(14) 0.450(16) 0.644(13) 0.050 Uiso 1 1 d D . .
H14 H 0.337(11) 0.40(2) 0.649(12) 0.050 Uiso 1 1 d D . .
H13 H 0.449(16) 0.261(16) 0.598(11) 0.050 Uiso 1 1 d D . .

loop_
_atom_site_aniso_label
_atom_site_aniso_U_11
_atom_site_aniso_U_22
_atom_site_aniso_U_33
_atom_site_aniso_U_23
_atom_site_aniso_U_13
_atom_site_aniso_U_12
Nd1 0.0216(5) 0.0119(7) 0.0174(6) -0.0005(5) 0.0030(3) 0.0005(5)
S1 0.023(2) 0.014(3) 0.016(2) 0.002(2) 0.0026(14) 0.002(2)
S2 0.021(2) 0.018(3) 0.019(2) -0.004(2) 0.0031(15) -0.002(2)
O1 0.023(6) 0.024(10) 0.028(7) -0.007(7) 0.005(5) -0.004(6)
O2 0.019(6) 0.017(9) 0.028(7) -0.002(6) 0.002(5) -0.002(5)
O3 0.035(7) 0.019(10) 0.013(6) -0.007(6) 0.000(5) 0.010(6)
O4 0.023(6) 0.010(9) 0.043(8) 0.005(7) 0.002(5) 0.007(5)
O5 0.026(6) 0.021(9) 0.023(7) 0.000(6) 0.004(5) 0.009(6)
O6 0.033(7) 0.005(9) 0.020(6) 0.002(6) 0.002(5) 0.004(6)
O7 0.021(6) 0.029(10) 0.017(6) 0.004(7) 0.001(4) 0.007(6)
O8 0.027(6) 0.019(10) 0.037(8) 0.005(7) 0.000(5) 0.004(6)
N1 0.032(9) 0.029(13) 0.040(10) 0.000(9) 0.004(7) -0.004(8)

loop_
_atom_type_symbol
_atom_type_description
_atom_type_scat_dispersion_real
_atom_type_scat_dispersion_imag
_atom_type_scat_source
H H 0.0000 0.0000 'International Tables Vol C Tables 4.2.6.8 and 6.1.1.4'
O O 0.0106 0.0060 'International Tables Vol C Tables 4.2.6.8 and 6.1.1.4'
S S 0.1246 0.1234 'International Tables Vol C Tables 4.2.6.8 and 6.1.1.4'
Nd Nd -0.1943 3.0179 'International Tables Vol C Tables 4.2.6.8 and 6.1.1.4'
N N 0.0061 0.0033 'International Tables Vol C Tables 4.2.6.8 and 6.1.1.4'

loop_
_geom_angle_atom_site_label_1
_geom_angle_atom_site_label_2
_geom_angle_atom_site_label_3
_geom_angle
_geom_angle_site_symmetry_1
_geom_angle_site_symmetry_3
_geom_angle_publ_flag
O5 Nd1 O4 148.6(5) 4_565 4_566 ?
O5 Nd1 O3 68.2(5) 4_565 3_756 ?
O4 Nd1 O3 141.2(4) 4_566 3_756 ?
O5 Nd1 O2 95.5(4) 4_565 . ?
O4 Nd1 O2 78.5(4) 4_566 . ?
O3 Nd1 O2 119.7(4) 3_756 . ?
O5 Nd1 O3 74.6(4) 4_565 . ?
O4 Nd1 O3 122.4(4) 4_566 . ?
O3 Nd1 O3 65.0(4) 3_756 . ?
O2 Nd1 O3 54.7(4) . . ?
O5 Nd1 O6 134.1(4) 4_565 2_746 ?
O4 Nd1 O6 77.3(4) 4_566 2_746 ?
O3 Nd1 O6 67.6(4) 3_756 2_746 ?
O2 Nd1 O6 95.3(4) . 2_746 ?
O3 Nd1 O6 75.9(4) . 2_746 ?
O5 Nd1 O7 108.8(4) 4_565 . ?
O4 Nd1 O7 81.7(4) 4_566 . ?
O3 Nd1 O7 69.6(4) 3_756 . ?
O2 Nd1 O7 155.6(4) . . ?
O3 Nd1 O7 129.0(4) . . ?
O6 Nd1 O7 66.2(4) 2_746 . ?
O5 Nd1 O7 75.4(4) 4_565 2_756 ?
O4 Nd1 O7 73.5(4) 4_566 2_756 ?
O3 Nd1 O7 142.4(4) 3_756 2_756 ?
O2 Nd1 O7 72.0(4) . 2_756 ?
O3 Nd1 O7 114.2(4) . 2_756 ?
O6 Nd1 O7 149.9(4) 2_746 2_756 ?
O7 Nd1 O7 115.8(3) . 2_756 ?
O5 Nd1 O6 80.4(4) 4_565 . ?
O4 Nd1 O6 82.7(4) 4_566 . ?
O3 Nd1 O6 100.0(4) 3_756 . ?
O2 Nd1 O6 135.6(4) . . ?
O3 Nd1 O6 154.2(4) . . ?
O6 Nd1 O6 119.3(3) 2_746 . ?
O7 Nd1 O6 54.4(4) . . ?
O7 Nd1 O6 64.1(4) 2_756 . ?
O5 Nd1 S1 82.3(3) 4_565 . ?
O4 Nd1 S1 102.2(3) 4_566 . ?
O3 Nd1 S1 92.6(3) 3_756 . ?
O2 Nd1 S1 27.3(3) . . ?
O3 Nd1 S1 27.7(3) . . ?
O6 Nd1 S1 87.5(3) 2_746 . ?
O7 Nd1 S1 152.2(3) . . ?
O7 Nd1 S1 91.5(2) 2_756 . ?
O6 Nd1 S1 153.0(3) . . ?
O5 Nd1 S2 96.2(3) 4_565 . ?
O4 Nd1 S2 80.3(3) 4_566 . ?
O3 Nd1 S2 84.7(3) 3_756 . ?
O2 Nd1 S2 155.5(3) . . ?
O3 Nd1 S2 149.6(3) . . ?
O6 Nd1 S2 91.9(3) 2_746 . ?
O7 Nd1 S2 26.5(3) . . ?
O7 Nd1 S2 90.3(3) 2_756 . ?
O6 Nd1 S2 27.9(3) . . ?
S1 Nd1 S2 177.24(11) . . ?
O1 S1 O2 112.8(7) . . ?
O1 S1 O4 112.0(7) . . ?
O2 S1 O4 110.0(8) . . ?
O1 S1 O3 110.8(8) . . ?
O2 S1 O3 102.0(7) . . ?
O4 S1 O3 108.7(7) . . ?
O1 S1 Nd1 132.2(6) . . ?
O2 S1 Nd1 51.2(5) . . ?
O4 S1 Nd1 115.8(5) . . ?
O3 S1 Nd1 51.3(4) . . ?
O8 S2 O5 112.1(7) . . ?
O8 S2 O7 112.1(8) . . ?
O5 S2 O7 108.1(8) . . ?
O8 S2 O6 111.2(8) . . ?
O5 S2 O6 109.7(7) . . ?
O7 S2 O6 103.2(7) . . ?
O8 S2 Nd1 128.9(6) . . ?
O5 S2 Nd1 118.9(5) . . ?
O7 S2 Nd1 49.1(5) . . ?
O6 S2 Nd1 54.2(5) . . ?
S1 O2 Nd1 101.5(6) . . ?
S1 O3 Nd1 143.7(6) . 3_756 ?
S1 O3 Nd1 101.0(6) . . ?
Nd1 O3 Nd1 115.0(4) 3_756 . ?
S1 O4 Nd1 135.4(7) . 4_565 ?
S2 O5 Nd1 147.7(8) . 4_566 ?
S2 O6 Nd1 139.4(7) . 2_756 ?
S2 O6 Nd1 97.9(6) . . ?
Nd1 O6 Nd1 112.7(4) 2_756 . ?
S2 O7 Nd1 104.4(7) . . ?
S2 O7 Nd1 138.0(7) . 2_746 ?
Nd1 O7 Nd1 116.5(5) . 2_746 ?
H11 N1 H12 109(3) . . ?
H11 N1 H14 109(3) . . ?
H12 N1 H14 109(3) . . ?
H11 N1 H13 110(3) . . ?
H12 N1 H13 110(3) . . ?
H14 N1 H13 111(3) . . ?

loop_
_geom_bond_atom_site_label_1
_geom_bond_atom_site_label_2
_geom_bond_distance
_geom_bond_site_symmetry_2
_geom_bond_publ_flag
Nd1 O5 2.409(12) 4_565 ?
Nd1 O4 2.444(12) 4_566 ?
Nd1 O3 2.490(12) 3_756 ?
Nd1 O2 2.503(11) . ?
Nd1 O3 2.504(11) . ?
Nd1 O6 2.503(13) 2_746 ?
Nd1 O7 2.510(11) . ?
Nd1 O7 2.520(15) 2_756 ?
Nd1 O6 2.636(11) . ?
Nd1 S1 3.148(4) . ?
Nd1 S2 3.219(4) . ?
S1 O1 1.434(13) . ?
S1 O2 1.473(13) . ?
S1 O4 1.477(14) . ?
S1 O3 1.489(12) . ?
S2 O8 1.425(12) . ?
S2 O5 1.467(12) . ?
S2 O7 1.484(14) . ?
S2 O6 1.522(13) . ?
O3 Nd1 2.490(12) 3_756 ?
O4 Nd1 2.444(12) 4_565 ?
O5 Nd1 2.409(12) 4_566 ?
O6 Nd1 2.503(13) 2_756 ?
O7 Nd1 2.520(15) 2_746 ?
N1 H11 0.93(9) . ?
N1 H12 0.93(9) . ?
N1 H14 0.92(9) . ?
N1 H13 0.92(9) . ?
